data_2100798
loop_
_publ_author_name
'Thomas, P. A.'
'Mayo, S. C.'
'Watts, B. E.'

_publ_section_title
;
 Crystal structures of RbTiOAsO~4~, KTiO(P~0.58~,As~0.42~)O~4~,
 RbTiOPO~4~ and (Rb~0.465~,K~0.535~)TiOPO~4~, and analysis of
 pseudosymmetry in crystals of the KTiOPO~4~ family
;
_journal_issue 4
_journal_name_full 'Acta Crystallographica Section B'
_journal_page_first 401
_journal_page_last 407
_journal_paper_doi 10.1107/S0108768192002465
_journal_volume 48
_journal_year 1992
_chemical_formula_sum 'As K O5 P Ti'
_chemical_formula_weight 218.1
_symmetry_cell_setting orthorhombic
_symmetry_space_group_name_H-M 'P n a 21'
_cell_angle_alpha 90
_cell_angle_beta 90
_cell_angle_gamma 90
_cell_formula_units_Z 4
_cell_length_a 12.962(2)
_cell_length_b 6.479(2)
_cell_length_c 10.691(3)
_cell_volume 897.8(4)
_diffrn_radiation_type Mo
_diffrn_radiation_wavelength 0.71073
_exptl_absorpt_coefficient_mu 6.07
_cod_data_source_file ha0083.cif
_cod_data_source_block ha0083b
_cod_original_cell_volume 897.8
_cod_original_sg_symbol_H-M 'P na 21'
_cod_original_formula_sum 'As1 K1 O5 P1 Ti'
_cod_database_code 2100798

loop_
_atom_site_label
_atom_site_fract_x
_atom_site_fract_y
_atom_site_fract_z
_atom_site_U_iso_or_equiv
Ti(1) .37381(4) .50190(10) .00036(7) .00690(10)
Ti(2) .24698(5) .26967(8) .74914(7) .00700(10)
As(1) .49832(4) .33205(7) .74080(7) .00630(10)
P(2) .18015(4) .50396(9) .48799(7) .00830(10)
K(1) .37724(7) .78000(10) .68680(10) .0224(3)
K(2) .10667(7) .69910(10) .93210(10) .0230(3)
O(1) .4872(2) .4898(5) .8525(2) .0125(8)
O(2) .5085(2) .4647(5) .6130(3) .0124(8)
O(3) .3975(2) .1912(4) .7200(2) .0120(8)
O(4) .5956(2) .1852(4) .7598(2) .0133(8)
O(T1) .2232(2) .9621(4) .3578(2) .0095(7)
O(T2) .2209(2) .0468(5) .6096(2) .0096(7)
O(5) .1103(2) .3081(4) .4569(2) .0111(7)
O(6) .1094(2) .6972(4) .5136(2) .0128(7)
O(7) .2562(2) .5406(5) .3698(2) .0127(8)
O(8) .2556(2) .4615(5) .6036(2) .0135(8)

loop_
_geom_bond_atom_site_label_1
_geom_bond_atom_site_label_2
_geom_bond_distance
Ti(1) O(1) 2.160(2)
Ti(1) O(2) 1.955(3)
Ti(1) O(T1) 1.993(2)
Ti(1) O(T2) 1.719(2)
Ti(1) O(5) 2.048(3)
Ti(1) O(6) 1.991(3)
Ti(2) O(3) 2.040(3)
Ti(2) O(4) 1.987(2)
Ti(2) O(T1) 1.747(3)
Ti(2) O(T2) 2.103(3)
Ti(2) O(7) 1.967(3)
Ti(2) O(8) 1.994(3)
As(1) O(1) 1.579(3)
As(1) O(2) 1.620(3)
As(1) O(3) 1.609(3)
As(1) O(4) 1.593(3)
P(2) O(5) 1.594(3)
P(2) O(6) 1.575(3)
P(2) O(7) 1.620(2)
P(2) O(8) 1.600(2)
K(1) O(1) 2.951(3)
K(1) O(2) 2.773(3)
K(1) O(3) 2.701(3)
K(1) O(T1) 3.046(3)
K(1) O(T2) 2.788(3)
K(1) O(5) 2.898(2)
K(1) O(7) 3.109(3)
K(1) O(8) 2.745(3)
K(2) O(1) 2.681(3)
K(2) O(2) 2.988(3)
K(2) O(3) 3.079(2)
K(2) O(4) 3.100(3)
K(2) O(T1) 2.802(3)
K(2) O(T2) 3.093(3)
K(2) O(5) 2.826(3)
K(2) O(7) 2.915(3)
K(2) O(8) 3.072(3)
